data_4071248
loop_
_publ_author_name
'Sentets, St\'ephane'
'Serres, R\'emi'
'Ortin, Yannick'
'Lugan, No\"el'
'Lavigne, Guy'

_publ_section_title
;
 Directed Formation of Allene Complexes upon Reaction of
 Non-heteroatom-Substituted Manganese Alkynyl Carbene Complexes with
 Nucleophiles
;
_journal_issue 9
_journal_name_full Organometallics
_journal_page_first 2078
_journal_paper_doi 10.1021/om800060v
_journal_volume 27
_journal_year 2008
_chemical_formula_moiety 'C36 H30 Mn O2 P, C H2 Cl2 '
_chemical_formula_sum 'C37 H32 Cl2 Mn O2 P'
_chemical_formula_weight 665.44
_chemical_name_systematic
;
 ?
;
_space_group_crystal_system monoclinic
_space_group_IT_number 15
_space_group_name_Hall '-C 2yc'
_space_group_name_H-M_alt 'C 1 2/c 1'
_symmetry_space_group_name_Hall '-C 2yc'
_symmetry_space_group_name_H-M 'C 1 2/c 1'
_atom_sites_solution_hydrogens geom
_atom_sites_solution_primary direct
_atom_sites_solution_secondary difmap
_audit_creation_date 2007-11-05T11:02:41-00:00
_audit_creation_method 'WinGX routine CIF_UPDATE'
_cell_angle_alpha 90
_cell_angle_beta 95.194(15)
_cell_angle_gamma 90
_cell_formula_units_Z 8
_cell_length_a 24.054(4)
_cell_length_b 14.1761(14)
_cell_length_c 19.2790(18)
_cell_measurement_reflns_used 8000
_cell_measurement_temperature 180(2)
_cell_measurement_theta_max 25.98
_cell_measurement_theta_min 2.64
_cell_volume 6547.0(14)
_computing_structure_refinement 'SHELXL-97 (Sheldrick, 1997)'
_diffrn_ambient_temperature 180(2)
_diffrn_measured_fraction_theta_full 0.982
_diffrn_measured_fraction_theta_max 0.982
_diffrn_measurement_device_type 'Stoe IPDS'
_diffrn_measurement_method \f
_diffrn_radiation_monochromator graphite
_diffrn_radiation_type MoK\a
_diffrn_radiation_wavelength 0.71073
_diffrn_reflns_av_R_equivalents 0
_diffrn_reflns_av_unetI/netI 0.0438
_diffrn_reflns_limit_h_max 29
_diffrn_reflns_limit_h_min -29
_diffrn_reflns_limit_k_max 17
_diffrn_reflns_limit_k_min 0
_diffrn_reflns_limit_l_max 23
_diffrn_reflns_limit_l_min 0
_diffrn_reflns_number 6315
_diffrn_reflns_theta_full 25.98
_diffrn_reflns_theta_max 25.98
_diffrn_reflns_theta_min 2.64
_diffrn_standards_decay_% 0
_diffrn_standards_interval_count 0
_diffrn_standards_number 0
_exptl_absorpt_coefficient_mu 0.647
_exptl_absorpt_correction_T_max 0.946
_exptl_absorpt_correction_T_min 0.730
_exptl_absorpt_correction_type refdelf
_exptl_absorpt_process_details
;
        Parkin S,Moezzi B & Hope H, (1995) J. Appl. Cryst. 28, 53-56
        Cubic fit to sin(theta)/lambda - 24 parameters
;
_exptl_crystal_colour red
_exptl_crystal_density_diffrn 1.35
_exptl_crystal_density_method 'not measured'
_exptl_crystal_description prism
_exptl_crystal_F_000 2752
_exptl_crystal_size_max 0.35
_exptl_crystal_size_mid 0.28
_exptl_crystal_size_min 0.08
_refine_diff_density_max 0.627
_refine_diff_density_min -0.444
_refine_diff_density_rms 0.069
_refine_ls_extinction_method none
_refine_ls_goodness_of_fit_ref 1.075
_refine_ls_hydrogen_treatment constr
_refine_ls_matrix_type full
_refine_ls_number_parameters 408
_refine_ls_number_reflns 6315
_refine_ls_number_restraints 0
_refine_ls_restrained_S_all 1.075
_refine_ls_R_factor_all 0.0669
_refine_ls_R_factor_gt 0.0536
_refine_ls_shift/su_max 0
_refine_ls_shift/su_mean 0
_refine_ls_structure_factor_coef Fsqd
_refine_ls_weighting_details 'calc w=1/[\s^2^(Fo^2^)+(0.0666P)^2^+12.5721P] where P=(Fo^2^+2Fc^2^)/3'
_refine_ls_weighting_scheme calc
_refine_ls_wR_factor_gt 0.1339
_refine_ls_wR_factor_ref 0.1417
_reflns_number_gt 5158
_reflns_number_total 6315
_reflns_threshold_expression >2sigma(I)
_cod_data_source_file om800060v-file001.cif
_cod_data_source_block complex_2a
_cod_original_cell_volume 6547.0(13)
_cod_original_sg_symbol_Hall '-C 2yc '
_cod_database_code 4071248

loop_
_symmetry_equiv_pos_as_xyz
'x, y, z'
'-x, y, -z+1/2'
'x+1/2, y+1/2, z'
'-x+1/2, y+1/2, -z+1/2'
'-x, -y, -z'
'x, -y, z-1/2'
'-x+1/2, -y+1/2, -z'
'x+1/2, -y+1/2, z-1/2'

loop_
_atom_site_label
_atom_site_type_symbol
_atom_site_fract_x
_atom_site_fract_y
_atom_site_fract_z
_atom_site_U_iso_or_equiv
_atom_site_adp_type
_atom_site_occupancy
_atom_site_symmetry_multiplicity
_atom_site_calc_flag
_atom_site_refinement_flags
_atom_site_disorder_assembly
_atom_site_disorder_group
C100 C 0.3871(2) 0.1637(5) 0.4804(2) 0.0965(19) Uani 1 1 d . A 1
H10A H 0.3577 0.1279 0.4996 0.116 Uiso 0.85 1 calc PR A 1
H10B H 0.3892 0.2248 0.5032 0.116 Uiso 0.85 1 calc PR A 1
Cl1A Cl 0.37027(9) 0.17933(13) 0.39401(7) 0.0787(5) Uani 0.85 1 d P A 1
Cl2A Cl 0.45165(6) 0.10395(13) 0.49903(7) 0.0785(4) Uani 0.85 1 d P A 1
H10C H 0.3762 0.2156 0.5092 0.11 Uiso 0.15 1 calc PR B 2
H10D H 0.3819 0.1064 0.5069 0.11 Uiso 0.15 1 calc PR B 2
Cl1B Cl 0.3359(6) 0.1593(6) 0.4077(4) 0.083(3) Uani 0.15 1 d P B 2
Cl2B Cl 0.4477(6) 0.1733(10) 0.4744(12) 0.166(8) Uani 0.15 1 d P B 2
C1 C 0.10492(14) 0.2362(2) 0.10093(15) 0.0360(7) Uani 1 1 d . C 2
C2 C 0.19664(11) 0.18587(18) 0.09859(13) 0.0258(5) Uani 1 1 d . C 2
C3 C 0.23219(12) 0.19631(18) 0.16320(12) 0.0270(5) Uani 1 1 d . C 2
C4 C 0.20577(12) 0.21357(18) 0.22545(12) 0.0278(6) Uani 1 1 d . C 2
H4 H 0.2268 0.2477 0.2635 0.033 Uiso 1 1 calc R C 2
C5 C 0.15024(12) 0.19082(18) 0.23285(12) 0.0276(6) Uani 1 1 d . C 2
C11 C 0.12301(18) 0.4265(2) 0.14765(19) 0.0522(9) Uani 1 1 d . C 2
C12 C 0.13998(17) 0.4088(2) 0.07972(17) 0.0492(9) Uani 1 1 d . C 2
H12 H 0.1157 0.4033 0.0396 0.059 Uiso 1 1 calc R C 2
C13 C 0.19783(15) 0.4008(2) 0.08181(15) 0.0414(7) Uani 1 1 d . C 2
H13 H 0.2183 0.3894 0.044 0.05 Uiso 1 1 calc R C 2
C14 C 0.21958(18) 0.4131(2) 0.15110(17) 0.0490(9) Uani 1 1 d . C 2
H14 H 0.257 0.4104 0.1682 0.059 Uiso 1 1 calc R C 2
C15 C 0.1727(2) 0.4307(2) 0.19067(17) 0.0564(11) Uani 1 1 d . C 2
H15 H 0.1753 0.443 0.2382 0.068 Uiso 1 1 calc R C 2
C16 C 0.0641(2) 0.4431(3) 0.1655(3) 0.0748(13) Uani 1 1 d . C 2
H16A H 0.0599 0.4191 0.2113 0.112 Uiso 1 1 calc R C 2
H16B H 0.0385 0.4112 0.1322 0.112 Uiso 1 1 calc R C 2
H16C H 0.0563 0.5095 0.1642 0.112 Uiso 1 1 calc R C 2
C21 C 0.29236(12) 0.20980(18) 0.15962(13) 0.0290(6) Uani 1 1 d . C 2
C22 C 0.31519(13) 0.2407(2) 0.09952(14) 0.0341(6) Uani 1 1 d . C 2
H22 H 0.2914 0.2568 0.0606 0.041 Uiso 1 1 calc R C 2
C23 C 0.37178(14) 0.2478(2) 0.09648(16) 0.0422(7) Uani 1 1 d . C 2
H23 H 0.3856 0.2689 0.0557 0.051 Uiso 1 1 calc R C 2
C24 C 0.40859(15) 0.2241(3) 0.15308(19) 0.0554(9) Uani 1 1 d . C 2
C25 C 0.38625(15) 0.1924(3) 0.21285(17) 0.0577(10) Uani 1 1 d . C 2
H25 H 0.4103 0.1756 0.2514 0.069 Uiso 1 1 calc R C 2
C26 C 0.32969(14) 0.1852(3) 0.21666(15) 0.0423(7) Uani 1 1 d . C 2
H26 H 0.3161 0.1638 0.2575 0.051 Uiso 1 1 calc R C 2
C27 C 0.47111(19) 0.2334(5) 0.1497(3) 0.099(2) Uani 1 1 d . C 2
H27A H 0.4862 0.2754 0.1857 0.148 Uiso 1 1 calc R C 2
H27B H 0.4784 0.2581 0.105 0.148 Uiso 1 1 calc R C 2
H27C H 0.4883 0.1726 0.1562 0.148 Uiso 1 1 calc R C 2
C31 C 0.12593(12) 0.09798(19) 0.20765(12) 0.0295(6) Uani 1 1 d . C 2
C32 C 0.16090(13) 0.0215(2) 0.19806(15) 0.0354(6) Uani 1 1 d . C 2
H32 H 0.1994 0.0296 0.2044 0.042 Uiso 1 1 calc R C 2
C33 C 0.13937(16) -0.0662(2) 0.17927(19) 0.0495(8) Uani 1 1 d . C 2
H33 H 0.1633 -0.1163 0.173 0.059 Uiso 1 1 calc R C 2
C34 C 0.08238(18) -0.0793(3) 0.1698(2) 0.0571(10) Uani 1 1 d . C 2
H34 H 0.068 -0.1382 0.1565 0.069 Uiso 1 1 calc R C 2
C35 C 0.04663(16) -0.0050(3) 0.17988(18) 0.0500(8) Uani 1 1 d . C 2
H35 H 0.0082 -0.0141 0.174 0.06 Uiso 1 1 calc R C 2
C36 C 0.06839(14) 0.0833(2) 0.19883(15) 0.0384(7) Uani 1 1 d . C 2
H36 H 0.0443 0.133 0.2057 0.046 Uiso 1 1 calc R C 2
C41 C 0.16013(15) 0.3200(2) 0.35242(14) 0.0384(7) Uani 1 1 d . C 2
C42 C 0.1443(2) 0.4139(2) 0.35960(17) 0.0563(10) Uani 1 1 d . C 2
H42 H 0.1102 0.435 0.3387 0.068 Uiso 1 1 calc R C 2
C43 C 0.1800(3) 0.4764(3) 0.3985(2) 0.0780(16) Uani 1 1 d . C 2
H43 H 0.1696 0.5392 0.4028 0.094 Uiso 1 1 calc R C 2
C44 C 0.2303(3) 0.4454(3) 0.4304(2) 0.0781(15) Uani 1 1 d . C 2
H44 H 0.2542 0.4875 0.4553 0.094 Uiso 1 1 calc R C 2
C45 C 0.24508(18) 0.3526(3) 0.42557(19) 0.0620(11) Uani 1 1 d . C 2
H45 H 0.2785 0.3315 0.4482 0.074 Uiso 1 1 calc R C 2
C46 C 0.21038(15) 0.2896(2) 0.38694(15) 0.0441(8) Uani 1 1 d . C 2
H46 H 0.2208 0.2267 0.3841 0.053 Uiso 1 1 calc R C 2
C51 C 0.10781(12) 0.14566(19) 0.36508(13) 0.0284(6) Uani 1 1 d . C 2
C52 C 0.14702(13) 0.0742(2) 0.37623(14) 0.0351(6) Uani 1 1 d . C 2
H52 H 0.1765 0.07 0.3483 0.042 Uiso 1 1 calc R C 2
C53 C 0.14235(16) 0.0090(2) 0.42901(16) 0.0451(8) Uani 1 1 d . C 2
H53 H 0.1683 -0.0395 0.4356 0.054 Uiso 1 1 calc R C 2
C54 C 0.09971(17) 0.0154(3) 0.47152(17) 0.0516(9) Uani 1 1 d . C 2
H54 H 0.0975 -0.0274 0.5077 0.062 Uiso 1 1 calc R C 2
C55 C 0.06062(16) 0.0847(3) 0.46050(18) 0.0529(9) Uani 1 1 d . C 2
H55 H 0.0315 0.0886 0.489 0.063 Uiso 1 1 calc R C 2
C56 C 0.06402(13) 0.1495(2) 0.40712(16) 0.0403(7) Uani 1 1 d . C 2
H56 H 0.0368 0.1958 0.3995 0.048 Uiso 1 1 calc R C 2
Mn1 Mn 0.165295(19) 0.29230(3) 0.14349(2) 0.02947(14) Uani 1 1 d . C 2
O1 O 0.06806(10) 0.20306(18) 0.06783(11) 0.0475(6) Uani 1 1 d . C 2
O2 O 0.19732(9) 0.14179(13) 0.04562(9) 0.0327(4) Uani 1 1 d . C 2
P1 P 0.11012(3) 0.24210(5) 0.30164(3) 0.03107(18) Uani 1 1 d . C 2

loop_
_atom_site_aniso_label
_atom_site_aniso_U_11
_atom_site_aniso_U_22
_atom_site_aniso_U_33
_atom_site_aniso_U_23
_atom_site_aniso_U_13
_atom_site_aniso_U_12
C100 0.095(4) 0.161(6) 0.034(2) -0.009(3) 0.006(2) 0.009(4)
Cl1A 0.1248(14) 0.0774(10) 0.0340(6) 0.0066(6) 0.0070(7) 0.0239(10)
Cl2A 0.0731(8) 0.0949(11) 0.0651(8) -0.0091(7) -0.0066(6) 0.0027(8)
Cl1B 0.159(10) 0.062(5) 0.027(3) -0.014(3) 0.006(4) -0.020(6)
Cl2B 0.136(11) 0.073(7) 0.31(2) -0.056(11) 0.107(13) -0.030(7)
C1 0.0470(17) 0.0353(15) 0.0275(13) 0.0095(12) 0.0132(13) 0.0069(13)
C2 0.0357(14) 0.0216(12) 0.0206(12) 0.0027(10) 0.0049(10) -0.0050(10)
C3 0.0438(15) 0.0210(12) 0.0165(11) 0.0012(9) 0.0039(10) -0.0044(11)
C4 0.0468(16) 0.0212(12) 0.0159(11) -0.0002(9) 0.0052(10) -0.0045(11)
C5 0.0452(15) 0.0210(12) 0.0172(11) 0.0025(9) 0.0061(10) -0.0017(11)
C11 0.081(3) 0.0266(16) 0.052(2) 0.0091(14) 0.0197(18) 0.0125(16)
C12 0.077(2) 0.0305(16) 0.0401(17) 0.0153(13) 0.0065(16) 0.0122(16)
C13 0.073(2) 0.0230(14) 0.0307(14) 0.0096(11) 0.0174(14) -0.0023(14)
C14 0.081(2) 0.0247(15) 0.0418(17) 0.0056(13) 0.0051(16) -0.0153(15)
C15 0.122(3) 0.0158(14) 0.0354(16) -0.0002(12) 0.0285(19) -0.0075(17)
C16 0.085(3) 0.063(3) 0.078(3) 0.011(2) 0.017(2) 0.023(2)
C21 0.0449(16) 0.0224(13) 0.0202(12) -0.0017(10) 0.0055(11) -0.0068(11)
C22 0.0477(17) 0.0313(14) 0.0241(13) 0.0027(11) 0.0070(12) -0.0040(13)
C23 0.0515(19) 0.0451(18) 0.0313(15) 0.0014(13) 0.0115(13) -0.0134(15)
C24 0.0440(19) 0.079(3) 0.0434(18) -0.0046(18) 0.0065(15) -0.0163(18)
C25 0.0458(19) 0.095(3) 0.0309(16) 0.0025(17) -0.0039(14) -0.0103(19)
C26 0.0450(17) 0.060(2) 0.0213(13) 0.0029(13) 0.0020(12) -0.0071(15)
C27 0.048(2) 0.178(6) 0.071(3) 0.014(3) 0.009(2) -0.027(3)
C31 0.0466(16) 0.0246(13) 0.0183(11) 0.0019(10) 0.0084(10) -0.0061(12)
C32 0.0481(17) 0.0246(14) 0.0353(14) 0.0014(11) 0.0136(12) -0.0046(12)
C33 0.066(2) 0.0265(15) 0.060(2) -0.0068(14) 0.0268(17) -0.0055(15)
C34 0.079(3) 0.0330(17) 0.063(2) -0.0119(16) 0.0209(19) -0.0209(18)
C35 0.0531(19) 0.049(2) 0.0489(18) -0.0014(16) 0.0082(15) -0.0195(16)
C36 0.0519(18) 0.0332(15) 0.0313(14) 0.0016(12) 0.0100(12) -0.0041(13)
C41 0.070(2) 0.0246(14) 0.0236(13) -0.0041(11) 0.0201(13) -0.0086(14)
C42 0.116(3) 0.0254(15) 0.0312(15) -0.0011(13) 0.0277(18) -0.0003(18)
C43 0.170(5) 0.0281(18) 0.041(2) -0.0151(15) 0.042(3) -0.025(2)
C44 0.125(4) 0.062(3) 0.051(2) -0.029(2) 0.033(3) -0.050(3)
C45 0.076(3) 0.071(3) 0.0421(18) -0.0248(18) 0.0221(17) -0.032(2)
C46 0.063(2) 0.0414(18) 0.0301(15) -0.0116(13) 0.0152(14) -0.0149(15)
C51 0.0401(15) 0.0259(13) 0.0198(11) 0.0013(10) 0.0053(10) -0.0046(11)
C52 0.0496(17) 0.0297(14) 0.0273(13) 0.0044(11) 0.0100(12) 0.0035(13)
C53 0.066(2) 0.0330(16) 0.0356(15) 0.0093(13) 0.0033(14) 0.0068(15)
C54 0.076(2) 0.0449(19) 0.0353(16) 0.0186(14) 0.0110(16) -0.0040(18)
C55 0.061(2) 0.060(2) 0.0414(17) 0.0138(16) 0.0237(15) -0.0043(18)
C56 0.0426(16) 0.0440(18) 0.0356(15) 0.0067(13) 0.0114(12) 0.0013(14)
Mn1 0.0492(3) 0.0201(2) 0.0202(2) 0.00295(15) 0.00893(17) 0.00055(18)
O1 0.0440(13) 0.0620(16) 0.0361(12) 0.0059(11) 0.0014(10) -0.0033(11)
O2 0.0497(12) 0.0282(10) 0.0200(9) -0.0030(8) 0.0018(8) -0.0011(9)
P1 0.0487(4) 0.0242(4) 0.0215(3) 0.0037(3) 0.0096(3) 0.0049(3)

loop_
_atom_type_symbol
_atom_type_description
_atom_type_scat_dispersion_real
_atom_type_scat_dispersion_imag
_atom_type_scat_source
C C 0.0033 0.0016 'International Tables Vol C Tables 4.2.6.8 and 6.1.1.4'
H H 0 0 'International Tables Vol C Tables 4.2.6.8 and 6.1.1.4'
Mn Mn 0.3368 0.7283 'International Tables Vol C Tables 4.2.6.8 and 6.1.1.4'
O O 0.0106 0.006 'International Tables Vol C Tables 4.2.6.8 and 6.1.1.4'
P P 0.1023 0.0942 'International Tables Vol C Tables 4.2.6.8 and 6.1.1.4'
Cl Cl 0.1484 0.1585 'International Tables Vol C Tables 4.2.6.8 and 6.1.1.4'

loop_
_geom_angle_atom_site_label_1
_geom_angle_atom_site_label_2
_geom_angle_atom_site_label_3
_geom_angle
Cl1A C100 Cl2A 112.8(3)
Cl1A C100 H10A 109
Cl2A C100 H10A 109
Cl1A C100 H10B 109
Cl2A C100 H10B 109
H10A C100 H10B 107.8
Cl2B C100 Cl1B 123.7(10)
Cl2B C100 H10C 106.4
Cl1B C100 H10C 106.4
Cl2B C100 H10D 106.4
Cl1B C100 H10D 106.4
H10C C100 H10D 106.5
O1 C1 Mn1 173.5(3)
O2 C2 C3 137.0(3)
O2 C2 Mn1 145.8(2)
C3 C2 Mn1 76.05(16)
C4 C3 C2 117.7(3)
C4 C3 C21 122.2(2)
C2 C3 C21 118.6(2)
C4 C3 Mn1 69.62(16)
C2 C3 Mn1 62.13(15)
C21 C3 Mn1 130.17(18)
C5 C4 C3 123.3(2)
C5 C4 Mn1 79.44(16)
C3 C4 Mn1 70.75(14)
C5 C4 H4 118.2
C3 C4 H4 118.2
Mn1 C4 H4 118.2
C4 C5 C31 121.2(2)
C4 C5 P1 123.17(19)
C31 C5 P1 111.20(19)
C4 C5 Mn1 63.96(14)
C31 C5 Mn1 112.88(16)
P1 C5 Mn1 114.68(12)
C15 C11 C12 104.6(3)
C15 C11 C16 129.2(4)
C12 C11 C16 126.1(4)
C15 C11 Mn1 71.20(19)
C12 C11 Mn1 68.70(18)
C16 C11 Mn1 126.9(3)
C13 C12 C11 110.8(3)
C13 C12 Mn1 71.67(17)
C11 C12 Mn1 72.30(18)
C13 C12 H12 124.6
C11 C12 H12 124.6
Mn1 C12 H12 123
C12 C13 C14 107.6(3)
C12 C13 Mn1 70.07(18)
C14 C13 Mn1 71.49(17)
C12 C13 H13 126.2
C14 C13 H13 126.2
Mn1 C13 H13 123.9
C13 C14 C15 106.5(3)
C13 C14 Mn1 70.36(18)
C15 C14 Mn1 70.97(19)
C13 C14 H14 126.7
C15 C14 H14 126.7
Mn1 C14 H14 123.6
C11 C15 C14 110.4(3)
C11 C15 Mn1 71.21(19)
C14 C15 Mn1 70.06(18)
C11 C15 H15 124.8
C14 C15 H15 124.8
Mn1 C15 H15 125.5
C11 C16 H16A 109.5
C11 C16 H16B 109.5
H16A C16 H16B 109.5
C11 C16 H16C 109.5
H16A C16 H16C 109.5
H16B C16 H16C 109.5
C22 C21 C26 117.2(3)
C22 C21 C3 122.9(2)
C26 C21 C3 119.7(2)
C23 C22 C21 121.7(3)
C23 C22 H22 119.2
C21 C22 H22 119.2
C22 C23 C24 121.0(3)
C22 C23 H23 119.5
C24 C23 H23 119.5
C23 C24 C25 117.7(3)
C23 C24 C27 120.8(4)
C25 C24 C27 121.6(4)
C26 C25 C24 121.9(3)
C26 C25 H25 119.1
C24 C25 H25 119.1
C25 C26 C21 120.5(3)
C25 C26 H26 119.7
C21 C26 H26 119.7
C24 C27 H27A 109.5
C24 C27 H27B 109.5
H27A C27 H27B 109.5
C24 C27 H27C 109.5
H27A C27 H27C 109.5
H27B C27 H27C 109.5
C32 C31 C36 118.1(3)
C32 C31 C5 120.1(3)
C36 C31 C5 121.5(3)
C33 C32 C31 121.2(3)
C33 C32 H32 119.4
C31 C32 H32 119.4
C34 C33 C32 120.1(3)
C34 C33 H33 120
C32 C33 H33 120
C33 C34 C35 120.0(3)
C33 C34 H34 120
C35 C34 H34 120
C34 C35 C36 119.8(3)
C34 C35 H35 120.1
C36 C35 H35 120.1
C35 C36 C31 120.8(3)
C35 C36 H36 119.6
C31 C36 H36 119.6
C46 C41 C42 118.7(3)
C46 C41 P1 124.3(2)
C42 C41 P1 116.9(3)
C41 C42 C43 119.8(4)
C41 C42 H42 120.1
C43 C42 H42 120.1
C44 C43 C42 120.5(4)
C44 C43 H43 119.8
C42 C43 H43 119.8
C45 C44 C43 119.9(4)
C45 C44 H44 120
C43 C44 H44 120
C44 C45 C46 120.4(5)
C44 C45 H45 119.8
C46 C45 H45 119.8
C45 C46 C41 120.6(4)
C45 C46 H46 119.7
C41 C46 H46 119.7
C56 C51 C52 118.7(3)
C56 C51 P1 115.5(2)
C52 C51 P1 125.8(2)
C53 C52 C51 120.1(3)
C53 C52 H52 120
C51 C52 H52 120
C54 C53 C52 120.5(3)
C54 C53 H53 119.7
C52 C53 H53 119.7
C55 C54 C53 119.8(3)
C55 C54 H54 120.1
C53 C54 H54 120.1
C54 C55 C56 120.4(3)
C54 C55 H55 119.8
C56 C55 H55 119.8
C55 C56 C51 120.4(3)
C55 C56 H56 119.8
C51 C56 H56 119.8
C1 Mn1 C2 77.30(12)
C1 Mn1 C4 114.24(12)
C2 Mn1 C4 75.42(10)
C1 Mn1 C12 84.35(14)
C2 Mn1 C12 117.00(12)
C4 Mn1 C12 160.32(13)
C1 Mn1 C3 111.67(12)
C2 Mn1 C3 41.82(10)
C4 Mn1 C3 39.63(10)
C12 Mn1 C3 141.35(13)
C1 Mn1 C13 112.84(13)
C2 Mn1 C13 97.81(12)
C4 Mn1 C13 129.30(12)
C12 Mn1 C13 38.26(14)
C3 Mn1 C13 104.61(12)
C1 Mn1 C14 148.02(13)
C2 Mn1 C14 113.23(14)
C4 Mn1 C14 97.74(12)
C12 Mn1 C14 63.83(15)
C3 Mn1 C14 93.02(13)
C13 Mn1 C14 38.15(12)
C1 Mn1 C11 92.48(15)
C2 Mn1 C11 155.53(12)
C4 Mn1 C11 128.84(12)
C12 Mn1 C11 39.00(13)
C3 Mn1 C11 155.79(14)
C13 Mn1 C11 65.43(14)
C14 Mn1 C11 65.26(16)
C1 Mn1 C15 128.98(16)
C2 Mn1 C15 151.45(15)
C4 Mn1 C15 98.65(12)
C12 Mn1 C15 62.93(14)
C3 Mn1 C15 118.38(14)
C13 Mn1 C15 63.93(12)
C14 Mn1 C15 38.97(15)
C11 Mn1 C15 37.59(16)
C1 Mn1 C5 83.63(11)
C2 Mn1 C5 86.63(10)
C4 Mn1 C5 36.60(11)
C12 Mn1 C5 150.20(13)
C3 Mn1 C5 68.38(10)
C13 Mn1 C5 163.50(11)
C14 Mn1 C5 125.68(11)
C11 Mn1 C5 114.61(12)
C15 Mn1 C5 105.37(11)
C51 P1 C41 98.59(12)
C51 P1 C5 103.46(12)
C41 P1 C5 104.88(13)

loop_
_geom_bond_atom_site_label_1
_geom_bond_atom_site_label_2
_geom_bond_distance
C100 Cl1A 1.693(4)
C100 Cl2A 1.777(6)
C100 H10A 0.97
C100 H10B 0.97
C100 Cl2B 1.489(14)
C100 Cl1B 1.774(10)
C100 H10C 0.97
C100 H10D 0.97
C1 O1 1.145(4)
C1 Mn1 1.789(3)
C2 O2 1.198(3)
C2 C3 1.453(3)
C2 Mn1 1.927(3)
C3 C4 1.429(4)
C3 C21 1.468(4)
C3 Mn1 2.115(3)
C4 C5 1.394(4)
C4 Mn1 2.100(3)
C4 H4 0.98
C5 C31 1.503(4)
C5 P1 1.857(3)
C5 Mn1 2.298(2)
C11 C15 1.394(6)
C11 C12 1.429(5)
C11 C16 1.506(6)
C11 Mn1 2.163(3)
C12 C13 1.393(5)
C12 Mn1 2.115(3)
C12 H12 0.93
C13 C14 1.401(4)
C13 Mn1 2.136(3)
C13 H13 0.93
C14 C15 1.439(6)
C14 Mn1 2.150(3)
C14 H14 0.93
C15 Mn1 2.163(3)
C15 H15 0.93
C16 H16A 0.96
C16 H16B 0.96
C16 H16C 0.96
C21 C22 1.397(4)
C21 C26 1.399(4)
C22 C23 1.372(5)
C22 H22 0.93
C23 C24 1.383(5)
C23 H23 0.93
C24 C25 1.390(5)
C24 C27 1.517(6)
C25 C26 1.373(5)
C25 H25 0.93
C26 H26 0.93
C27 H27A 0.96
C27 H27B 0.96
C27 H27C 0.96
C31 C32 1.395(4)
C31 C36 1.395(4)
C32 C33 1.382(4)
C32 H32 0.93
C33 C34 1.379(5)
C33 H33 0.93
C34 C35 1.385(6)
C34 H34 0.93
C35 C36 1.393(4)
C35 H35 0.93
C36 H36 0.93
C41 C46 1.394(5)
C41 C42 1.395(4)
C41 P1 1.847(3)
C42 C43 1.403(6)
C42 H42 0.93
C43 C44 1.379(8)
C43 H43 0.93
C44 C45 1.368(7)
C44 H44 0.93
C45 C46 1.392(5)
C45 H45 0.93
C46 H46 0.93
C51 C56 1.387(4)
C51 C52 1.387(4)
C51 P1 1.839(3)
C52 C53 1.387(4)
C52 H52 0.93
C53 C54 1.373(5)
C53 H53 0.93
C54 C55 1.363(5)
C54 H54 0.93
C55 C56 1.387(4)
C55 H55 0.93
C56 H56 0.93
